data_2236758
loop_
_publ_author_name
'Al-Mehana, Wisam Naji Atiyah'
'Yahya, Rosiyah'
'Sonsudin, Faridah'
'Al-Mehana, Ihsan Naji Atiyah'
'Lo, Kong Mun'

_publ_section_title
;
 2,2'-Diethoxy-4,4'-[(<i>E</i>,<i>E</i>)-hydrazinediylidenebis(methanylylidene)]diphenol
;
_journal_coeditor_code ZJ2092
_journal_issue 10
_journal_name_full 'Acta Crystallographica Section E'
_journal_page_first o2990
_journal_paper_doi 10.1107/S1600536812038354
_journal_volume 68
_journal_year 2012
_chemical_formula_iupac 'C18 H20 N2 O4'
_chemical_formula_moiety 'C18 H20 N2 O4'
_chemical_formula_sum 'C18 H20 N2 O4'
_chemical_formula_weight 328.36
_chemical_melting_point_gt 471
_chemical_melting_point_lt 472
_chemical_name_systematic
;
2,2'-Diethoxy-4,4'-[(<i>E</i>,<i>E</i>)-
hydrazinediylidenebis(methanylylidene)]diphenol
;
_space_group_IT_number 14
_symmetry_cell_setting monoclinic
_symmetry_space_group_name_Hall '-P 2yn'
_symmetry_space_group_name_H-M 'P 1 21/n 1'
_atom_sites_solution_hydrogens geom
_atom_sites_solution_primary direct
_atom_sites_solution_secondary difmap
_audit_creation_method SHELXL-97
_cell_angle_alpha 90.00
_cell_angle_beta 97.2060(10)
_cell_angle_gamma 90.00
_cell_formula_units_Z 2
_cell_length_a 5.21760(10)
_cell_length_b 10.34220(10)
_cell_length_c 14.9135(2)
_cell_measurement_reflns_used 4187
_cell_measurement_temperature 100(2)
_cell_measurement_theta_max 28.38
_cell_measurement_theta_min 2.40
_cell_volume 798.40(2)
_computing_cell_refinement '<i>SAINT</i> (Bruker, 2009)'
_computing_data_collection '<i>APEX2</i> (Bruker, 2009)'
_computing_data_reduction '<i>SAINT</i> (Bruker, 2009)'
_computing_molecular_graphics 'XSEED (Barbour, 2001)'
_computing_publication_material '<i>publCIF</i> (Westrip, 2010)'
_computing_structure_refinement 'SHELXL-97 (Sheldrick, 2008)'
_computing_structure_solution 'SHELXS-97 (Sheldrick, 2008)'
_diffrn_ambient_temperature 100(2)
_diffrn_measured_fraction_theta_full 0.999
_diffrn_measured_fraction_theta_max 0.999
_diffrn_measurement_device_type 'Bruker APEXII CCD area-detector'
_diffrn_measurement_method '\w scans'
_diffrn_radiation_monochromator graphite
_diffrn_radiation_source 'fine-focus sealed tube'
_diffrn_radiation_type MoK\a
_diffrn_radiation_wavelength 0.71073
_diffrn_reflns_av_R_equivalents 0.0198
_diffrn_reflns_av_sigmaI/netI 0.0160
_diffrn_reflns_limit_h_max 6
_diffrn_reflns_limit_h_min -6
_diffrn_reflns_limit_k_max 13
_diffrn_reflns_limit_k_min -13
_diffrn_reflns_limit_l_max 18
_diffrn_reflns_limit_l_min -19
_diffrn_reflns_number 7447
_diffrn_reflns_theta_full 27.50
_diffrn_reflns_theta_max 27.50
_diffrn_reflns_theta_min 2.40
_exptl_absorpt_coefficient_mu 0.097
_exptl_absorpt_correction_T_max 0.7457
_exptl_absorpt_correction_T_min 0.6502
_exptl_absorpt_correction_type multi-scan
_exptl_absorpt_process_details '(SADABS; Sheldrick, 1996)'
_exptl_crystal_colour yellow
_exptl_crystal_density_diffrn 1.366
_exptl_crystal_density_method 'not measured'
_exptl_crystal_description block
_exptl_crystal_F_000 348
_exptl_crystal_size_max 0.16
_exptl_crystal_size_mid 0.08
_exptl_crystal_size_min 0.08
_refine_diff_density_max 0.327
_refine_diff_density_min -0.228
_refine_ls_extinction_method none
_refine_ls_goodness_of_fit_ref 1.051
_refine_ls_hydrogen_treatment constr
_refine_ls_matrix_type full
_refine_ls_number_parameters 111
_refine_ls_number_reflns 1831
_refine_ls_number_restraints 0
_refine_ls_restrained_S_all 1.051
_refine_ls_R_factor_all 0.0384
_refine_ls_R_factor_gt 0.0342
_refine_ls_shift/su_max 0.000
_refine_ls_shift/su_mean 0.000
_refine_ls_structure_factor_coef Fsqd
_refine_ls_weighting_details 'calc w=1/[\s^2^(Fo^2^)+(0.0520P)^2^+0.3158P] where P=(Fo^2^+2Fc^2^)/3'
_refine_ls_weighting_scheme calc
_refine_ls_wR_factor_gt 0.0939
_refine_ls_wR_factor_ref 0.0978
_reflns_number_gt 1654
_reflns_number_total 1831
_reflns_threshold_expression >2sigma(I)
_cod_data_source_file zj2092.cif
_cod_data_source_block I
_cod_original_sg_symbol_H-M 'P 21/n  '
_cod_database_code 2236758
_cod_database_fobs_code 2236758

loop_
_symmetry_equiv_pos_as_xyz
'x, y, z'
'-x+1/2, y+1/2, -z+1/2'
'-x, -y, -z'
'x-1/2, -y-1/2, z-1/2'

loop_
_atom_site_type_symbol
_atom_site_label
_atom_site_fract_x
_atom_site_fract_y
_atom_site_fract_z
_atom_site_U_iso_or_equiv
_atom_site_adp_type
_atom_site_calc_flag
_atom_site_refinement_flags
_atom_site_occupancy
_atom_site_symmetry_multiplicity
C C1 1.1226(2) 0.61425(10) 0.43730(7) 0.0140(2) Uani d . 1 1
H H1 1.2770 0.6254 0.4776 0.017 Uiso calc R 1 1
C C2 1.0867(2) 0.69416(10) 0.35602(7) 0.0138(2) Uani d . 1 1
C C3 1.2699(2) 0.79013(10) 0.34702(7) 0.0150(2) Uani d . 1 1
H H3 1.4163 0.7982 0.3914 0.018 Uiso calc R 1 1
C C4 1.2397(2) 0.87397(10) 0.27353(7) 0.0149(2) Uani d . 1 1
H H4 1.3647 0.9394 0.2683 0.018 Uiso calc R 1 1
C C5 1.0277(2) 0.86239(10) 0.20780(7) 0.0137(2) Uani d . 1 1
C C6 0.84916(19) 0.76106(10) 0.21383(7) 0.0133(2) Uani d . 1 1
C C7 0.87615(19) 0.67949(10) 0.28809(7) 0.0140(2) Uani d . 1 1
H H7 0.7521 0.6135 0.2931 0.017 Uiso calc R 1 1
C C8 0.4920(2) 0.64171(10) 0.14038(7) 0.0163(2) Uani d . 1 1
H H8B 0.3966 0.6416 0.1937 0.020 Uiso calc R 1 1
H H8A 0.5954 0.5614 0.1412 0.020 Uiso calc R 1 1
C C9 0.3053(2) 0.64918(12) 0.05452(8) 0.0217(3) Uani d . 1 1
H H9A 0.2111 0.7313 0.0529 0.033 Uiso calc R 1 1
H H9B 0.1825 0.5772 0.0528 0.033 Uiso calc R 1 1
H H9C 0.4011 0.6439 0.0022 0.033 Uiso calc R 1 1
N N1 0.95919(17) 0.52993(9) 0.45792(6) 0.0138(2) Uani d . 1 1
O O1 0.65817(14) 0.75311(7) 0.14250(5) 0.0160(2) Uani d . 1 1
O O2 1.00276(14) 0.94690(7) 0.13780(5) 0.01629(19) Uani d . 1 1
H H2 0.8462 0.9532 0.1167 0.024 Uiso calc R 1 1

loop_
_atom_site_aniso_label
_atom_site_aniso_U_11
_atom_site_aniso_U_22
_atom_site_aniso_U_33
_atom_site_aniso_U_12
_atom_site_aniso_U_13
_atom_site_aniso_U_23
C1 0.0148(5) 0.0157(5) 0.0109(5) 0.0022(4) -0.0010(3) -0.0018(4)
C2 0.0150(5) 0.0141(5) 0.0119(5) 0.0026(4) 0.0011(4) -0.0007(4)
C3 0.0139(5) 0.0169(5) 0.0136(5) 0.0009(4) -0.0013(4) -0.0016(4)
C4 0.0143(5) 0.0141(5) 0.0162(5) -0.0011(4) 0.0012(4) -0.0007(4)
C5 0.0155(5) 0.0131(5) 0.0127(5) 0.0020(4) 0.0025(4) 0.0007(4)
C6 0.0125(5) 0.0146(5) 0.0123(5) 0.0010(4) -0.0004(4) -0.0009(4)
C7 0.0147(5) 0.0139(5) 0.0134(5) -0.0002(4) 0.0012(4) 0.0004(4)
C8 0.0168(5) 0.0154(5) 0.0156(5) -0.0036(4) -0.0017(4) 0.0009(4)
C9 0.0225(6) 0.0236(6) 0.0172(5) -0.0062(4) -0.0043(4) 0.0018(4)
N1 0.0162(4) 0.0148(4) 0.0098(4) 0.0031(3) -0.0008(3) 0.0004(3)
O1 0.0162(4) 0.0167(4) 0.0135(4) -0.0036(3) -0.0039(3) 0.0033(3)
O2 0.0144(4) 0.0169(4) 0.0167(4) -0.0009(3) -0.0014(3) 0.0052(3)

loop_
_atom_type_symbol
_atom_type_description
_atom_type_scat_dispersion_real
_atom_type_scat_dispersion_imag
_atom_type_scat_source
C C 0.0033 0.0016 'International Tables Vol C Tables 4.2.6.8 and 6.1.1.4'
H H 0.0000 0.0000 'International Tables Vol C Tables 4.2.6.8 and 6.1.1.4'
N N 0.0061 0.0033 'International Tables Vol C Tables 4.2.6.8 and 6.1.1.4'
O O 0.0106 0.0060 'International Tables Vol C Tables 4.2.6.8 and 6.1.1.4'

loop_
_geom_angle_atom_site_label_1
_geom_angle_atom_site_label_2
_geom_angle_atom_site_label_3
_geom_angle_site_symmetry_3
_geom_angle
N1 C1 C2 . 124.33(9)
N1 C1 H1 . 117.8
C2 C1 H1 . 117.8
C3 C2 C7 . 119.34(9)
C3 C2 C1 . 117.68(9)
C7 C2 C1 . 122.98(9)
C4 C3 C2 . 120.52(9)
C4 C3 H3 . 119.7
C2 C3 H3 . 119.7
C5 C4 C3 . 120.27(10)
C5 C4 H4 . 119.9
C3 C4 H4 . 119.9
O2 C5 C4 . 118.65(9)
O2 C5 C6 . 121.81(9)
C4 C5 C6 . 119.51(9)
O1 C6 C7 . 125.25(9)
O1 C6 C5 . 114.69(9)
C7 C6 C5 . 120.07(9)
C6 C7 C2 . 120.14(9)
C6 C7 H7 . 119.9
C2 C7 H7 . 119.9
O1 C8 C9 . 107.47(8)
O1 C8 H8B . 110.2
C9 C8 H8B . 110.2
O1 C8 H8A . 110.2
C9 C8 H8A . 110.2
H8B C8 H8A . 108.5
C8 C9 H9A . 109.5
C8 C9 H9B . 109.5
H9A C9 H9B . 109.5
C8 C9 H9C . 109.5
H9A C9 H9C . 109.5
H9B C9 H9C . 109.5
C1 N1 N1 3_766 111.99(10)
C6 O1 C8 . 116.35(8)
C5 O2 H2 . 109.5

loop_
_geom_bond_atom_site_label_1
_geom_bond_atom_site_label_2
_geom_bond_site_symmetry_2
_geom_bond_distance
C1 N1 . 1.2835(14)
C1 C2 . 1.4596(14)
C1 H1 . 0.9500
C2 C3 . 1.3959(15)
C2 C7 . 1.4062(14)
C3 C4 . 1.3910(15)
C3 H3 . 0.9500
C4 C5 . 1.3880(14)
C4 H4 . 0.9500
C5 O2 . 1.3551(12)
C5 C6 . 1.4126(14)
C6 O1 . 1.3658(12)
C6 C7 . 1.3853(14)
C7 H7 . 0.9500
C8 O1 . 1.4399(12)
C8 C9 . 1.5106(14)
C8 H8B . 0.9900
C8 H8A . 0.9900
C9 H9A . 0.9800
C9 H9B . 0.9800
C9 H9C . 0.9800
N1 N1 3_766 1.4163(16)
O2 H2 . 0.8400

loop_
_geom_hbond_atom_site_label_D
_geom_hbond_atom_site_label_H
_geom_hbond_atom_site_label_A
_geom_hbond_site_symmetry_A
_geom_hbond_distance_DH
_geom_hbond_distance_HA
_geom_hbond_distance_DA
_geom_hbond_angle_DHA
O2 H2 N1 2_655 0.84 1.99 2.7787(12) 155.9

loop_
_geom_torsion_atom_site_label_1
_geom_torsion_atom_site_label_2
_geom_torsion_atom_site_label_3
_geom_torsion_atom_site_label_4
_geom_torsion_site_symmetry_4
_geom_torsion
N1 C1 C2 C3 . 174.08(10)
N1 C1 C2 C7 . -5.05(16)
C7 C2 C3 C4 . 2.56(15)
C1 C2 C3 C4 . -176.60(9)
C2 C3 C4 C5 . -0.53(16)
C3 C4 C5 O2 . 179.09(9)
C3 C4 C5 C6 . -2.96(15)
O2 C5 C6 O1 . 2.27(14)
C4 C5 C6 O1 . -175.61(9)
O2 C5 C6 C7 . -177.68(9)
C4 C5 C6 C7 . 4.43(15)
O1 C6 C7 C2 . 177.64(9)
C5 C6 C7 C2 . -2.41(15)
C3 C2 C7 C6 . -1.07(15)
C1 C2 C7 C6 . 178.05(9)
C2 C1 N1 N1 3_766 -178.00(10)
C7 C6 O1 C8 . -7.68(15)
C5 C6 O1 C8 . 172.36(9)
C9 C8 O1 C6 . -177.35(9)
